data_2312694
loop_
_publ_author_name
'Al Mamari, Hamad H.'
'Al Sulaimi, Shamsaa'
'Mardiana, Lina'
'Waddell, Paul G.'
'Hall, Michael J.'

_publ_section_title
;
 High-throughput crystallization and crystal structure of
 N-(1,5-dimethyl-3-oxo-2-phenyl-2,3-dihydro-1H-pyrazol-4-yl)-2-methylbenzamide:
 a benzamide bearing the 4-aminoantipyrine moiety.
;
_journal_coeditor_code OV3177
_journal_issue 12
_journal_name_full 'Acta crystallographica. Section C, Structural chemistry'
_journal_paper_doi 10.1107/S2053229624010982
_journal_volume 80
_journal_year 2024
_chemical_formula_iupac 'C19 H19 N3 O2'
_chemical_formula_moiety 'C19 H19 N3 O2'
_chemical_formula_sum 'C19 H19 N3 O2'
_chemical_formula_weight 321.37
_chemical_name_systematic <i>N</i>-(1,5-Dimethyl-3-oxo-2-phenyl-2,3-dihydro-1<i>H</i>-pyrazol-4-yl)-2-methylbenzamide
_space_group_crystal_system monoclinic
_space_group_IT_number 14
_space_group_name_Hall '-P 2ybc'
_space_group_name_H-M_alt 'P 1 21/c 1'
_atom_sites_solution_hydrogens mixed
_atom_sites_solution_primary dual
_audit_creation_method
;
Olex2 1.5-ac5-023
(compiled 2022.04.12 svn.rca3783a0 for Rigaku Oxford Diffraction, GUI svn.r6498)
;
_cell_angle_alpha 90
_cell_angle_beta 104.295(5)
_cell_angle_gamma 90
_cell_formula_units_Z 4
_cell_length_a 14.0430(7)
_cell_length_b 6.0130(3)
_cell_length_c 20.3113(9)
_cell_measurement_reflns_used 8968
_cell_measurement_temperature 150.0(2)
_cell_measurement_theta_max 74.9300
_cell_measurement_theta_min 3.1950
_cell_volume 1661.99(14)
_computing_cell_refinement
;
CrysAlis PRO (Rigaku OD, 2023)
;
_computing_data_collection
;
CrysAlis PRO (Rigaku OD, 2023)
;
_computing_data_reduction
;
CrysAlis PRO (Rigaku OD, 2023)
;
_computing_molecular_graphics
;
OLEX2 (Dolomanov <i>et al.</i>, 2009)
;
_computing_publication_material
;
OLEX2 (Dolomanov <i>et al.</i>, 2009)
;
_computing_structure_refinement
;
SHELXL2019 (Sheldrick, 2015<i>b</i>)
;
_computing_structure_solution
;
SHELXT2018 (Sheldrick, 2015<i>a</i>)
;
_diffrn_ambient_temperature 150.0(2)
_diffrn_detector 'Hybrid Pixel Array Detector'
_diffrn_detector_area_resol_mean 10.0000
_diffrn_measured_fraction_theta_full 1.000
_diffrn_measured_fraction_theta_max 0.939
_diffrn_measurement_device 'four-circle diffractometer'
_diffrn_measurement_device_type 'Rigaku XtaLAB Synergy diffractometer with a HyPix detector'
_diffrn_measurement_method '\w scans'
_diffrn_radiation_monochromator graphite
_diffrn_radiation_probe x-ray
_diffrn_radiation_type CuK\a
_diffrn_radiation_wavelength 1.54184
_diffrn_reflns_av_R_equivalents 0.0857
_diffrn_reflns_av_unetI/netI 0.0494
_diffrn_reflns_limit_h_max 17
_diffrn_reflns_limit_h_min -17
_diffrn_reflns_limit_k_max 7
_diffrn_reflns_limit_k_min -5
_diffrn_reflns_limit_l_max 24
_diffrn_reflns_limit_l_min -24
_diffrn_reflns_number 15556
_diffrn_reflns_theta_full 67.684
_diffrn_reflns_theta_max 77.315
_diffrn_reflns_theta_min 3.248
_diffrn_source 'fine-focus sealed X-ray tube'
_exptl_absorpt_coefficient_mu 0.685
_exptl_absorpt_correction_T_max 0.978
_exptl_absorpt_correction_T_min 0.894
_exptl_absorpt_correction_type analytical
_exptl_absorpt_process_details
;
[CrysAlis PRO (Rigaku OD, 2023), based on expressions derived by
Clark & Reid (1995)]
;
_exptl_crystal_colour colourless
_exptl_crystal_density_diffrn 1.284
_exptl_crystal_description plate
_exptl_crystal_F_000 680
_exptl_crystal_size_max 0.19
_exptl_crystal_size_mid 0.1
_exptl_crystal_size_min 0.04
_refine_diff_density_max 0.264
_refine_diff_density_min -0.290
_refine_ls_extinction_method none
_refine_ls_goodness_of_fit_ref 1.049
_refine_ls_hydrogen_treatment mixed
_refine_ls_matrix_type full
_refine_ls_number_parameters 223
_refine_ls_number_reflns 3320
_refine_ls_number_restraints 0
_refine_ls_restrained_S_all 1.049
_refine_ls_R_factor_all 0.0610
_refine_ls_R_factor_gt 0.0520
_refine_ls_shift/su_max 0.000
_refine_ls_shift/su_mean 0.000
_refine_ls_structure_factor_coef Fsqd
_refine_ls_weighting_details 'w=1/[\s^2^(Fo^2^)+(0.0936P)^2^+0.2977P] where P=(Fo^2^+2Fc^2^)/3'
_refine_ls_weighting_scheme calc
_refine_ls_wR_factor_gt 0.1437
_refine_ls_wR_factor_ref 0.1555
_reflns_number_gt 2724
_reflns_number_total 3320
_reflns_threshold_expression 'I > 2\s(I)'
_cod_data_source_file ov3177sup1.cif
_cod_data_source_block 1a
_cod_database_code 2312694
_shelx_space_group_comment
;
The symmetry employed for this shelxl refinement is uniquely defined
by the following loop, which should always be used as a source of
symmetry information in preference to the above space-group names.
They are only intended as comments.
;
_shelx_estimated_absorpt_t_min 0.881
_shelx_estimated_absorpt_t_max 0.973

loop_
_space_group_symop_operation_xyz
'x, y, z'
'-x, y+1/2, -z+1/2'
'-x, -y, -z'
'x, -y-1/2, z-1/2'

loop_
_atom_site_type_symbol
_atom_site_label
_atom_site_fract_x
_atom_site_fract_y
_atom_site_fract_z
_atom_site_U_iso_or_equiv
_atom_site_adp_type
_atom_site_calc_flag
_atom_site_occupancy
_atom_site_disorder_assembly
_atom_site_disorder_group
O O1 0.38179(7) 0.60042(17) 0.42718(5) 0.0352(3) Uani d 1 . .
O O2 0.64090(9) 0.5229(2) 0.34069(5) 0.0453(3) Uani d 1 . .
N N1 0.58145(9) 0.4227(2) 0.43045(7) 0.0351(3) Uani d 1 . .
H H1 0.5868(13) 0.423(3) 0.4736(10) 0.042 Uiso d 1 . .
N N2 0.37473(10) 0.1698(2) 0.31220(6) 0.0349(3) Uani d 1 . .
N N3 0.32830(9) 0.3218(2) 0.34663(6) 0.0333(3) Uani d 1 . .
C C1 0.49073(11) 0.3394(3) 0.39155(7) 0.0341(4) Uani d 1 . .
C C2 0.47350(12) 0.1766(2) 0.34350(7) 0.0358(4) Uani d 1 . .
C C3 0.39927(11) 0.4398(2) 0.39377(7) 0.0314(3) Uani d 1 . .
C C4 0.23653(11) 0.4125(2) 0.31076(8) 0.0339(4) Uani d 1 . .
C C5 0.21125(12) 0.4126(3) 0.23990(8) 0.0391(4) Uani d 1 . .
H H5 0.253987 0.349381 0.215301 0.047 Uiso calc 1 . .
C C6 0.12232(13) 0.5069(3) 0.20601(9) 0.0474(4) Uani d 1 . .
H H6 0.103769 0.506162 0.157755 0.057 Uiso calc 1 . .
C C7 0.06064(13) 0.6014(3) 0.24150(10) 0.0520(5) Uani d 1 . .
H H7 0.000435 0.667327 0.217807 0.062 Uiso calc 1 . .
C C8 0.08701(13) 0.5998(3) 0.31206(10) 0.0483(4) Uani d 1 . .
H H8 0.044716 0.665848 0.336515 0.058 Uiso calc 1 . .
C C9 0.17431(12) 0.5030(3) 0.34715(9) 0.0397(4) Uani d 1 . .
H H9 0.191323 0.498654 0.395395 0.048 Uiso calc 1 . .
C C10 0.32328(14) -0.0454(3) 0.29669(8) 0.0415(4) Uani d 1 . .
H H10A 0.326081 -0.125786 0.339086 0.062 Uiso calc 1 . .
H H10B 0.355110 -0.134114 0.267729 0.062 Uiso calc 1 . .
H H10C 0.254513 -0.018877 0.272952 0.062 Uiso calc 1 . .
C C11 0.54203(14) 0.0204(3) 0.32250(9) 0.0486(5) Uani d 1 . .
H H11A 0.528618 -0.131411 0.335284 0.073 Uiso calc 1 . .
H H11B 0.609824 0.060621 0.345154 0.073 Uiso calc 1 . .
H H11C 0.532985 0.028639 0.273147 0.073 Uiso calc 1 . .
C C12 0.64631(11) 0.5270(3) 0.40176(8) 0.0347(4) Uani d 1 . .
C C13 0.72398(11) 0.6614(3) 0.44940(7) 0.0354(4) Uani d 1 . .
C C14 0.82345(12) 0.6380(3) 0.44946(8) 0.0434(4) Uani d 1 . .
C C15 0.89032(13) 0.7825(4) 0.49132(9) 0.0542(5) Uani d 1 . .
H H15 0.958279 0.768532 0.493049 0.065 Uiso calc 1 . .
C C16 0.86065(15) 0.9438(4) 0.52999(10) 0.0570(5) Uani d 1 . .
H H16 0.907959 1.038829 0.557856 0.068 Uiso calc 1 . .
C C17 0.76266(14) 0.9680(3) 0.52843(9) 0.0494(5) Uani d 1 . .
H H17 0.741807 1.081099 0.554378 0.059 Uiso calc 1 . .
C C18 0.69493(13) 0.8255(3) 0.48861(8) 0.0393(4) Uani d 1 . .
H H18 0.627359 0.839894 0.488038 0.047 Uiso calc 1 . .
C C19 0.85746(14) 0.4649(4) 0.40751(10) 0.0565(5) Uani d 1 . .
H H19A 0.831736 0.319332 0.416327 0.085 Uiso calc 1 . .
H H19B 0.929442 0.460215 0.419470 0.085 Uiso calc 1 . .
H H19C 0.833464 0.501673 0.359240 0.085 Uiso calc 1 . .

loop_
_atom_site_aniso_label
_atom_site_aniso_U_11
_atom_site_aniso_U_22
_atom_site_aniso_U_33
_atom_site_aniso_U_12
_atom_site_aniso_U_13
_atom_site_aniso_U_23
O1 0.0428(6) 0.0308(6) 0.0287(5) 0.0013(4) 0.0024(4) -0.0027(4)
O2 0.0568(7) 0.0476(7) 0.0299(6) 0.0012(6) 0.0078(5) -0.0015(5)
N1 0.0392(7) 0.0366(7) 0.0255(6) 0.0015(5) 0.0004(5) -0.0017(6)
N2 0.0450(7) 0.0254(6) 0.0303(6) 0.0001(5) 0.0021(5) -0.0021(5)
N3 0.0388(7) 0.0282(6) 0.0291(6) -0.0002(5) 0.0013(5) -0.0014(5)
C1 0.0393(8) 0.0310(8) 0.0279(7) 0.0033(6) 0.0004(6) 0.0010(6)
C2 0.0452(8) 0.0294(8) 0.0287(7) 0.0051(6) 0.0016(6) 0.0021(6)
C3 0.0402(8) 0.0262(7) 0.0242(7) -0.0016(6) 0.0013(6) 0.0007(6)
C4 0.0372(8) 0.0242(7) 0.0356(8) -0.0040(6) 0.0001(6) 0.0019(6)
C5 0.0442(8) 0.0320(8) 0.0361(8) -0.0061(7) 0.0002(7) 0.0040(7)
C6 0.0529(10) 0.0363(9) 0.0426(9) -0.0076(7) -0.0078(8) 0.0060(7)
C7 0.0456(9) 0.0354(9) 0.0621(12) 0.0007(7) -0.0110(8) 0.0014(8)
C8 0.0419(9) 0.0366(9) 0.0618(11) 0.0007(7) 0.0041(8) -0.0051(8)
C9 0.0440(9) 0.0305(8) 0.0411(9) -0.0043(6) 0.0040(7) -0.0019(7)
C10 0.0611(10) 0.0261(8) 0.0343(8) -0.0070(7) 0.0063(7) -0.0003(6)
C11 0.0563(10) 0.0405(9) 0.0427(9) 0.0139(8) 0.0004(8) -0.0079(8)
C12 0.0402(8) 0.0303(8) 0.0310(8) 0.0079(6) 0.0038(6) 0.0020(6)
C13 0.0398(8) 0.0338(8) 0.0297(7) 0.0021(6) 0.0031(6) 0.0066(6)
C14 0.0422(8) 0.0485(10) 0.0380(9) 0.0062(7) 0.0067(7) 0.0120(8)
C15 0.0419(9) 0.0672(13) 0.0498(10) -0.0065(9) 0.0041(8) 0.0157(10)
C16 0.0630(12) 0.0571(12) 0.0453(10) -0.0220(10) 0.0028(9) 0.0019(9)
C17 0.0667(12) 0.0393(9) 0.0399(9) -0.0098(8) 0.0089(8) -0.0016(8)
C18 0.0478(9) 0.0353(9) 0.0333(8) 0.0004(7) 0.0071(7) 0.0013(6)
C19 0.0488(10) 0.0657(13) 0.0545(11) 0.0189(9) 0.0118(9) 0.0095(10)

loop_
_atom_type_symbol
_atom_type_description
_atom_type_scat_dispersion_real
_atom_type_scat_dispersion_imag
_atom_type_scat_source
C C 0.0181 0.0091 'International Tables Vol C Tables 4.2.6.8 and 6.1.1.4'
H H 0.0000 0.0000 'International Tables Vol C Tables 4.2.6.8 and 6.1.1.4'
N N 0.0311 0.0180 'International Tables Vol C Tables 4.2.6.8 and 6.1.1.4'
O O 0.0492 0.0322 'International Tables Vol C Tables 4.2.6.8 and 6.1.1.4'

loop_
_exptl_crystal_face_index_h
_exptl_crystal_face_index_k
_exptl_crystal_face_index_l
_exptl_crystal_face_perp_dist
-1 0 0 0.0210
1 0 0 0.0140
0 1 0 0.0871
0 -1 0 0.1011
1 0 -2 0.0377
-1 0 2 0.0367

loop_
_geom_angle_atom_site_label_1
_geom_angle_atom_site_label_2
_geom_angle_atom_site_label_3
_geom_angle_site_symmetry_1
_geom_angle_site_symmetry_3
_geom_angle
_geom_angle_publ_flag
C1 N1 H1 . . 114.1(12) ?
C12 N1 H1 . . 122.7(12) ?
C12 N1 C1 . . 122.25(13) ?
N3 N2 C10 . . 114.41(13) ?
C2 N2 N3 . . 106.81(11) ?
C2 N2 C10 . . 120.57(13) ?
N2 N3 C4 . . 117.86(11) ?
C3 N3 N2 . . 109.39(12) ?
C3 N3 C4 . . 124.08(12) ?
N1 C1 C3 . . 121.64(13) ?
C2 C1 N1 . . 129.16(14) ?
C2 C1 C3 . . 108.92(13) ?
N2 C2 C11 . . 120.04(14) ?
C1 C2 N2 . . 109.45(14) ?
C1 C2 C11 . . 130.51(15) ?
O1 C3 N3 . . 124.61(14) ?
O1 C3 C1 . . 130.33(14) ?
N3 C3 C1 . . 105.02(12) ?
C5 C4 N3 . . 119.73(14) ?
C9 C4 N3 . . 119.17(13) ?
C9 C4 C5 . . 121.09(15) ?
C4 C5 H5 . . 120.7 ?
C6 C5 C4 . . 118.69(17) ?
C6 C5 H5 . . 120.7 ?
C5 C6 H6 . . 119.6 ?
C7 C6 C5 . . 120.87(17) ?
C7 C6 H6 . . 119.6 ?
C6 C7 H7 . . 120.2 ?
C6 C7 C8 . . 119.65(16) ?
C8 C7 H7 . . 120.2 ?
C7 C8 H8 . . 119.7 ?
C9 C8 C7 . . 120.68(18) ?
C9 C8 H8 . . 119.7 ?
C4 C9 H9 . . 120.5 ?
C8 C9 C4 . . 118.99(16) ?
C8 C9 H9 . . 120.5 ?
N2 C10 H10A . . 109.5 ?
N2 C10 H10B . . 109.5 ?
N2 C10 H10C . . 109.5 ?
H10A C10 H10B . . 109.5 ?
H10A C10 H10C . . 109.5 ?
H10B C10 H10C . . 109.5 ?
C2 C11 H11A . . 109.5 ?
C2 C11 H11B . . 109.5 ?
C2 C11 H11C . . 109.5 ?
H11A C11 H11B . . 109.5 ?
H11A C11 H11C . . 109.5 ?
H11B C11 H11C . . 109.5 ?
O2 C12 N1 . . 123.23(15) ?
O2 C12 C13 . . 121.13(14) ?
N1 C12 C13 . . 115.56(13) ?
C14 C13 C12 . . 120.70(15) ?
C18 C13 C12 . . 118.77(14) ?
C18 C13 C14 . . 120.21(15) ?
C13 C14 C19 . . 121.78(17) ?
C15 C14 C13 . . 117.12(17) ?
C15 C14 C19 . . 121.09(17) ?
C14 C15 H15 . . 119.0 ?
C16 C15 C14 . . 122.09(17) ?
C16 C15 H15 . . 119.0 ?
C15 C16 H16 . . 119.9 ?
C15 C16 C17 . . 120.22(17) ?
C17 C16 H16 . . 119.9 ?
C16 C17 H17 . . 120.4 ?
C16 C17 C18 . . 119.17(18) ?
C18 C17 H17 . . 120.4 ?
C13 C18 H18 . . 119.4 ?
C17 C18 C13 . . 121.17(17) ?
C17 C18 H18 . . 119.4 ?
C14 C19 H19A . . 109.5 ?
C14 C19 H19B . . 109.5 ?
C14 C19 H19C . . 109.5 ?
H19A C19 H19B . . 109.5 ?
H19A C19 H19C . . 109.5 ?
H19B C19 H19C . . 109.5 ?

loop_
_geom_bond_atom_site_label_1
_geom_bond_atom_site_label_2
_geom_bond_site_symmetry_2
_geom_bond_distance
_geom_bond_publ_flag
O1 C3 . 1.2396(18) ?
O2 C12 . 1.2242(19) ?
N1 H1 . 0.86(2) ?
N1 C1 . 1.4148(19) ?
N1 C12 . 1.351(2) ?
N2 N3 . 1.4055(18) ?
N2 C2 . 1.376(2) ?
N2 C10 . 1.4773(19) ?
N3 C3 . 1.3933(18) ?
N3 C4 . 1.4232(19) ?
C1 C2 . 1.361(2) ?
C1 C3 . 1.430(2) ?
C2 C11 . 1.481(2) ?
C4 C5 . 1.395(2) ?
C4 C9 . 1.387(2) ?
C5 H5 . 0.9500 ?
C5 C6 . 1.389(2) ?
C6 H6 . 0.9500 ?
C6 C7 . 1.379(3) ?
C7 H7 . 0.9500 ?
C7 C8 . 1.389(3) ?
C8 H8 . 0.9500 ?
C8 C9 . 1.385(2) ?
C9 H9 . 0.9500 ?
C10 H10A . 0.9800 ?
C10 H10B . 0.9800 ?
C10 H10C . 0.9800 ?
C11 H11A . 0.9800 ?
C11 H11B . 0.9800 ?
C11 H11C . 0.9800 ?
C12 C13 . 1.503(2) ?
C13 C14 . 1.404(2) ?
C13 C18 . 1.391(2) ?
C14 C15 . 1.402(3) ?
C14 C19 . 1.496(3) ?
C15 H15 . 0.9500 ?
C15 C16 . 1.376(3) ?
C16 H16 . 0.9500 ?
C16 C17 . 1.376(3) ?
C17 H17 . 0.9500 ?
C17 C18 . 1.383(2) ?
C18 H18 . 0.9500 ?
C19 H19A . 0.9800 ?
C19 H19B . 0.9800 ?
C19 H19C . 0.9800 ?

loop_
_geom_hbond_atom_site_label_D
_geom_hbond_atom_site_label_H
_geom_hbond_atom_site_label_A
_geom_hbond_site_symmetry_A
_geom_hbond_distance_DH
_geom_hbond_distance_HA
_geom_hbond_distance_DA
_geom_hbond_angle_DHA
_geom_hbond_publ_flag
N1 H1 O1 3_666 0.86(2) 1.96(2) 2.8125(17) 171.3(18) yes

_cod_database_fobs_code 2312694
